data_1550056
loop_
_publ_author_name
'McKeown, Paul'
'McCormick, Strachan N.'
'Mahon, Mary F.'
'Jones, Matthew D.'

_publ_section_title
;
 Highly active Mg(ii) and Zn(ii) complexes for the ring opening
 polymerisation of lactide
;
_journal_issue 44
_journal_name_full 'Polymer Chemistry'
_journal_page_first 5339
_journal_paper_doi 10.1039/C8PY01369A
_journal_volume 9
_journal_year 2018
_chemical_formula_sum 'C22 H30 N4 O2 Zn'
_chemical_formula_weight 447.87
_space_group_crystal_system tetragonal
_space_group_IT_number 114
_space_group_name_Hall 'P -4 2n'
_space_group_name_H-M_alt 'P -4 21 c'
_symmetry_space_group_name_Hall 'P -4 2n'
_symmetry_space_group_name_H-M 'P -4 21 c'
_atom_sites_solution_hydrogens geom
_audit_creation_method SHELXL-2014/7
_audit_update_record
;
2018-05-20 deposited with the CCDC.
2018-10-17 downloaded from the CCDC.
;
_cell_angle_alpha 90
_cell_angle_beta 90
_cell_angle_gamma 90
_cell_formula_units_Z 8
_cell_length_a 24.06310(10)
_cell_length_b 24.06310(10)
_cell_length_c 7.46520(10)
_cell_measurement_reflns_used 13108
_cell_measurement_temperature 150(2)
_cell_measurement_theta_max 72.9060
_cell_measurement_theta_min 3.6780
_cell_volume 4322.60(6)
_computing_cell_refinement 'CrysAlisPro 1.171.38.41 (Rigaku OD, 2015)'
_computing_data_collection 'CrysAlisPro 1.171.38.41 (Rigaku OD, 2015)'
_computing_data_reduction 'CrysAlisPro 1.171.38.41 (Rigaku OD, 2015)'
_computing_structure_refinement 'SHELXL-2014/7 (Sheldrick, 2014)'
_computing_structure_solution Sir2004
_diffrn_ambient_environment N~2~
_diffrn_ambient_temperature 150.01(10)
_diffrn_detector 'CCD plate'
_diffrn_detector_type EosS2
_diffrn_measured_fraction_theta_full 1.000
_diffrn_measured_fraction_theta_max 1.000
_diffrn_measurement_device 'four-circle diffractometer'
_diffrn_measurement_device_type 'SuperNova, Dual, Cu at zero, EosS2'
_diffrn_radiation_monochromator mirror
_diffrn_radiation_probe x-ray
_diffrn_radiation_type 'Cu K\a'
_diffrn_radiation_wavelength 1.54184
_diffrn_reflns_av_R_equivalents 0.0335
_diffrn_reflns_av_unetI/netI 0.0193
_diffrn_reflns_Laue_measured_fraction_full 1.000
_diffrn_reflns_Laue_measured_fraction_max 1.000
_diffrn_reflns_limit_h_max 29
_diffrn_reflns_limit_h_min -29
_diffrn_reflns_limit_k_max 27
_diffrn_reflns_limit_k_min -29
_diffrn_reflns_limit_l_max 6
_diffrn_reflns_limit_l_min -9
_diffrn_reflns_number 29566
_diffrn_reflns_point_group_measured_fraction_full 1.000
_diffrn_reflns_point_group_measured_fraction_max 1.000
_diffrn_reflns_theta_full 67.684
_diffrn_reflns_theta_max 70.060
_diffrn_reflns_theta_min 2.597
_diffrn_source 'micro-focus sealed X-ray tube'
_diffrn_source_type 'SuperNova (Cu) X-ray Source'
_exptl_absorpt_coefficient_mu 1.774
_exptl_absorpt_correction_T_max 1.00000
_exptl_absorpt_correction_T_min 0.86251
_exptl_absorpt_correction_type multi-scan
_exptl_absorpt_process_details
;
CrysAlisPro 1.171.38.46 (Rigaku Oxford Diffraction, 2015)
Empirical absorption correction using spherical harmonics,
 implemented in SCALE3 ABSPACK scaling algorithm.
;
_exptl_crystal_colour yellow
_exptl_crystal_density_diffrn 1.376
_exptl_crystal_description needle
_exptl_crystal_F_000 1888
_exptl_crystal_size_max 0.200
_exptl_crystal_size_mid 0.050
_exptl_crystal_size_min 0.025
_refine_diff_density_max 0.170
_refine_diff_density_min -0.177
_refine_diff_density_rms 0.035
_refine_ls_abs_structure_details
;
 Flack x determined using 1737 quotients [(I+)-(I-)]/[(I+)+(I-)]
 (Parsons, Flack and Wagner, Acta Cryst. B69 (2013) 249-259).
;
_refine_ls_abs_structure_Flack -0.008(10)
_refine_ls_extinction_method none
_refine_ls_goodness_of_fit_ref 1.072
_refine_ls_hydrogen_treatment constr
_refine_ls_matrix_type full
_refine_ls_number_parameters 266
_refine_ls_number_reflns 4104
_refine_ls_number_restraints 0
_refine_ls_restrained_S_all 1.072
_refine_ls_R_factor_all 0.0215
_refine_ls_R_factor_gt 0.0210
_refine_ls_shift/su_max 0.001
_refine_ls_shift/su_mean 0.000
_refine_ls_structure_factor_coef Fsqd
_refine_ls_weighting_details 'w=1/[\s^2^(Fo^2^)+(0.0327P)^2^+0.7222P] where P=(Fo^2^+2Fc^2^)/3'
_refine_ls_weighting_scheme calc
_refine_ls_wR_factor_gt 0.0547
_refine_ls_wR_factor_ref 0.0551
_reflns_Friedel_coverage 0.766
_reflns_Friedel_fraction_full 1.000
_reflns_Friedel_fraction_max 1.000
_reflns_number_gt 4031
_reflns_number_total 4104
_reflns_threshold_expression 'I > 2\s(I)'
_cod_data_source_file c8py01369a2.cif
_cod_data_source_block Zn_6_2
_cod_depositor_comments 'Adding full bibliography for 1550055--1550064.cif.'
_cod_original_cell_volume 4322.60(7)
_cod_database_code 1550056
_shelx_shelxl_version_number 2014/7
_shelx_space_group_comment
;
The symmetry employed for this shelxl refinement is uniquely defined
by the following loop, which should always be used as a source of
symmetry information in preference to the above space-group names.
They are only intended as comments.
;
_shelx_estimated_absorpt_t_min 0.718
_shelx_estimated_absorpt_t_max 0.957

loop_
_space_group_symop_operation_xyz
'x, y, z'
'y, -x, -z'
'-x, -y, z'
'-y, x, -z'
'x+1/2, -y+1/2, -z+1/2'
'-x+1/2, y+1/2, -z+1/2'
'-y+1/2, -x+1/2, z+1/2'
'y+1/2, x+1/2, z+1/2'

loop_
_atom_site_label
_atom_site_type_symbol
_atom_site_fract_x
_atom_site_fract_y
_atom_site_fract_z
_atom_site_U_iso_or_equiv
_atom_site_adp_type
_atom_site_occupancy
_atom_site_site_symmetry_order
_atom_site_calc_flag
_atom_site_refinement_flags_posn
_atom_site_refinement_flags_adp
Zn1 Zn 0.57401(2) 0.23897(2) 0.47463(4) 0.01810(8) Uani 1 1 d . .
O1 O 0.60558(7) 0.29225(8) 0.6556(2) 0.0302(4) Uani 1 1 d . .
N1 N 0.65136(7) 0.24190(8) 0.3486(3) 0.0218(4) Uani 1 1 d . .
C1 C 0.65540(9) 0.31085(9) 0.6793(3) 0.0222(4) Uani 1 1 d . .
O2 O 0.56095(6) 0.16820(7) 0.5940(2) 0.0255(3) Uani 1 1 d . .
N2 N 0.55307(8) 0.20930(8) 0.1975(3) 0.0220(4) Uani 1 1 d . .
C2 C 0.66697(10) 0.34388(10) 0.8327(4) 0.0286(5) Uani 1 1 d . .
H2 H 0.6377 0.3515 0.9147 0.034 Uiso 1 1 calc R U
N3 N 0.49521(7) 0.26900(7) 0.5199(3) 0.0193(3) Uani 1 1 d . .
C3 C 0.71889(11) 0.36528(10) 0.8670(3) 0.0294(5) Uani 1 1 d . .
H3 H 0.7248 0.3871 0.9713 0.035 Uiso 1 1 calc R U
N4 N 0.45705(9) 0.36588(9) 0.7586(3) 0.0261(4) Uani 1 1 d . .
C4 C 0.76289(10) 0.35526(10) 0.7504(4) 0.0283(5) Uani 1 1 d . .
H4 H 0.7988 0.3700 0.7744 0.034 Uiso 1 1 calc R U
C5 C 0.75357(9) 0.32368(9) 0.5996(3) 0.0246(5) Uani 1 1 d . .
H5 H 0.7835 0.3169 0.5195 0.029 Uiso 1 1 calc R U
C6 C 0.70064(9) 0.30092(8) 0.5603(3) 0.0202(4) Uani 1 1 d . .
C7 C 0.69516(9) 0.26822(9) 0.3996(3) 0.0218(4) Uani 1 1 d . .
H7 H 0.7269 0.2659 0.3241 0.026 Uiso 1 1 calc R U
C8 C 0.65516(10) 0.21094(11) 0.1785(4) 0.0312(5) Uani 1 1 d . .
H8A H 0.6883 0.1866 0.1798 0.037 Uiso 1 1 calc R U
H8B H 0.6588 0.2372 0.0771 0.037 Uiso 1 1 calc R U
C9 C 0.60300(10) 0.17624(10) 0.1564(3) 0.0270(5) Uani 1 1 d . .
H9A H 0.6007 0.1623 0.0318 0.032 Uiso 1 1 calc R U
H9B H 0.6047 0.1437 0.2375 0.032 Uiso 1 1 calc R U
C10 C 0.54438(12) 0.25353(11) 0.0648(3) 0.0357(6) Uani 1 1 d . .
H10A H 0.5738 0.2814 0.0766 0.053 Uiso 1 1 calc R U
H10B H 0.5082 0.2711 0.0853 0.053 Uiso 1 1 calc R U
H10C H 0.5453 0.2376 -0.0559 0.053 Uiso 1 1 calc R U
C11 C 0.50420(10) 0.17227(12) 0.1998(4) 0.0327(6) Uani 1 1 d . .
H11A H 0.4715 0.1932 0.2391 0.049 Uiso 1 1 calc R U
H11B H 0.5109 0.1414 0.2826 0.049 Uiso 1 1 calc R U
H11C H 0.4977 0.1576 0.0791 0.049 Uiso 1 1 calc R U
C12 C 0.51460(9) 0.15166(9) 0.6665(3) 0.0205(4) Uani 1 1 d . .
C13 C 0.51108(10) 0.09667(11) 0.7347(3) 0.0282(5) Uani 1 1 d . .
H13 H 0.5421 0.0726 0.7214 0.034 Uiso 1 1 calc R U
C14 C 0.46435(11) 0.07714(10) 0.8194(3) 0.0296(5) Uani 1 1 d . .
H14 H 0.4638 0.0401 0.8635 0.036 Uiso 1 1 calc R U
C15 C 0.41760(10) 0.11077(11) 0.8417(3) 0.0277(5) Uani 1 1 d . .
H15 H 0.3857 0.0975 0.9033 0.033 Uiso 1 1 calc R U
C16 C 0.41888(9) 0.16356(10) 0.7722(3) 0.0234(4) Uani 1 1 d . .
H16 H 0.3870 0.1864 0.7851 0.028 Uiso 1 1 calc R U
C17 C 0.46586(9) 0.18530(9) 0.6820(3) 0.0192(4) Uani 1 1 d . .
C18 C 0.45949(8) 0.24081(9) 0.6098(3) 0.0193(4) Uani 1 1 d . .
H18 H 0.4248 0.2584 0.6314 0.023 Uiso 1 1 calc R U
C19 C 0.47820(9) 0.32486(9) 0.4626(3) 0.0247(4) Uani 1 1 d . .
H19A H 0.4375 0.3254 0.4423 0.030 Uiso 1 1 calc R U
H19B H 0.4967 0.3340 0.3478 0.030 Uiso 1 1 calc R U
C20 C 0.49323(10) 0.36841(10) 0.6020(4) 0.0274(5) Uani 1 1 d . .
H20A H 0.5322 0.3628 0.6402 0.033 Uiso 1 1 calc R U
H20B H 0.4905 0.4058 0.5473 0.033 Uiso 1 1 calc R U
C21 C 0.48322(13) 0.39114(13) 0.9129(4) 0.0406(7) Uani 1 1 d . .
H21A H 0.4910 0.4303 0.8874 0.061 Uiso 1 1 calc R U
H21B H 0.5181 0.3717 0.9394 0.061 Uiso 1 1 calc R U
H21C H 0.4583 0.3885 1.0163 0.061 Uiso 1 1 calc R U
C22 C 0.40435(12) 0.39323(14) 0.7226(4) 0.0392(6) Uani 1 1 d . .
H22A H 0.3797 0.3888 0.8262 0.059 Uiso 1 1 calc R U
H22B H 0.3870 0.3764 0.6169 0.059 Uiso 1 1 calc R U
H22C H 0.4108 0.4329 0.7006 0.059 Uiso 1 1 calc R U

loop_
_atom_site_aniso_label
_atom_site_aniso_U_11
_atom_site_aniso_U_22
_atom_site_aniso_U_33
_atom_site_aniso_U_23
_atom_site_aniso_U_13
_atom_site_aniso_U_12
Zn1 0.01466(13) 0.02180(14) 0.01785(13) -0.00070(11) 0.00242(10) -0.00120(9)
O1 0.0183(8) 0.0421(10) 0.0301(8) -0.0146(8) 0.0045(7) -0.0080(7)
N1 0.0176(8) 0.0265(9) 0.0212(9) -0.0019(8) 0.0027(7) 0.0000(7)
C1 0.0226(11) 0.0228(10) 0.0211(11) 0.0001(9) -0.0010(9) -0.0032(8)
O2 0.0178(7) 0.0258(8) 0.0328(8) 0.0075(7) 0.0045(6) 0.0024(6)
N2 0.0204(9) 0.0256(9) 0.0201(9) -0.0051(7) 0.0001(7) -0.0002(8)
C2 0.0289(12) 0.0318(12) 0.0253(11) -0.0045(10) 0.0011(10) -0.0050(9)
N3 0.0170(8) 0.0211(8) 0.0197(8) -0.0029(7) -0.0003(7) -0.0002(6)
C3 0.0334(12) 0.0247(11) 0.0300(12) 0.0002(10) -0.0092(10) -0.0046(9)
N4 0.0276(10) 0.0275(10) 0.0231(10) -0.0008(8) -0.0004(8) 0.0052(8)
C4 0.0208(11) 0.0215(11) 0.0426(14) 0.0050(10) -0.0098(11) -0.0042(9)
C5 0.0172(10) 0.0216(10) 0.0349(12) 0.0057(9) -0.0002(9) -0.0006(8)
C6 0.0188(9) 0.0169(9) 0.0250(11) 0.0045(8) -0.0012(8) 0.0006(7)
C7 0.0168(10) 0.0234(10) 0.0252(10) 0.0056(9) 0.0041(8) 0.0004(8)
C8 0.0242(12) 0.0428(14) 0.0267(12) -0.0120(11) 0.0082(10) -0.0008(10)
C9 0.0259(11) 0.0270(11) 0.0281(11) -0.0094(9) 0.0023(10) 0.0029(9)
C10 0.0471(15) 0.0365(14) 0.0234(12) -0.0011(10) -0.0084(11) 0.0070(11)
C11 0.0247(12) 0.0427(15) 0.0308(13) -0.0141(11) -0.0004(10) -0.0087(11)
C12 0.0192(10) 0.0250(11) 0.0174(10) 0.0004(8) -0.0003(8) -0.0022(8)
C13 0.0279(12) 0.0263(12) 0.0303(12) 0.0022(10) 0.0003(10) 0.0010(9)
C14 0.0347(13) 0.0260(12) 0.0281(12) 0.0042(10) -0.0010(10) -0.0093(10)
C15 0.0236(11) 0.0358(12) 0.0238(10) -0.0007(10) 0.0034(9) -0.0120(9)
C16 0.0181(10) 0.0312(11) 0.0211(10) -0.0052(9) 0.0011(8) -0.0053(9)
C17 0.0196(10) 0.0233(10) 0.0147(10) -0.0032(8) -0.0012(8) -0.0034(8)
C18 0.0148(9) 0.0260(10) 0.0171(9) -0.0055(8) -0.0006(7) 0.0004(8)
C19 0.0271(10) 0.0228(10) 0.0242(10) 0.0016(10) 0.0043(10) 0.0042(8)
C20 0.0250(11) 0.0209(10) 0.0364(12) -0.0035(10) 0.0078(10) -0.0006(8)
C21 0.0457(16) 0.0432(15) 0.0330(13) -0.0078(12) -0.0099(12) 0.0071(12)
C22 0.0309(13) 0.0584(18) 0.0282(12) 0.0002(12) 0.0056(11) 0.0142(13)

loop_
_atom_type_symbol
_atom_type_description
_atom_type_scat_dispersion_real
_atom_type_scat_dispersion_imag
_atom_type_scat_source
C C 0.0181 0.0091 'International Tables Vol C Tables 4.2.6.8 and 6.1.1.4'
H H 0.0000 0.0000 'International Tables Vol C Tables 4.2.6.8 and 6.1.1.4'
N N 0.0311 0.0180 'International Tables Vol C Tables 4.2.6.8 and 6.1.1.4'
O O 0.0492 0.0322 'International Tables Vol C Tables 4.2.6.8 and 6.1.1.4'
Zn Zn -1.5491 0.6778 'International Tables Vol C Tables 4.2.6.8 and 6.1.1.4'

loop_
_geom_angle_atom_site_label_1
_geom_angle_atom_site_label_2
_geom_angle_atom_site_label_3
_geom_angle
O2 Zn1 O1 108.12(8)
O2 Zn1 N3 94.77(7)
O1 Zn1 N3 90.79(7)
O2 Zn1 N1 112.32(7)
O1 Zn1 N1 86.81(7)
N3 Zn1 N1 152.19(8)
O2 Zn1 N2 96.16(7)
O1 Zn1 N2 154.97(8)
N3 Zn1 N2 93.23(7)
N1 Zn1 N2 78.20(7)
C1 O1 Zn1 131.55(16)
C7 N1 C8 116.87(19)
C7 N1 Zn1 127.87(16)
C8 N1 Zn1 115.24(14)
O1 C1 C2 119.1(2)
O1 C1 C6 124.4(2)
C2 C1 C6 116.5(2)
C12 O2 Zn1 126.56(14)
C10 N2 C9 111.5(2)
C10 N2 C11 109.4(2)
C9 N2 C11 109.04(19)
C10 N2 Zn1 115.00(15)
C9 N2 Zn1 100.40(14)
C11 N2 Zn1 111.11(15)
C3 C2 C1 122.5(2)
C3 C2 H2 118.7
C1 C2 H2 118.7
C18 N3 C19 116.70(18)
C18 N3 Zn1 121.15(15)
C19 N3 Zn1 122.02(14)
C2 C3 C4 120.6(2)
C2 C3 H3 119.7
C4 C3 H3 119.7
C21 N4 C22 109.7(2)
C21 N4 C20 111.1(2)
C22 N4 C20 110.7(2)
C5 C4 C3 118.9(2)
C5 C4 H4 120.6
C3 C4 H4 120.6
C4 C5 C6 121.9(2)
C4 C5 H5 119.0
C6 C5 H5 119.0
C5 C6 C1 119.5(2)
C5 C6 C7 117.8(2)
C1 C6 C7 122.7(2)
N1 C7 C6 126.1(2)
N1 C7 H7 116.9
C6 C7 H7 116.9
N1 C8 C9 108.69(19)
N1 C8 H8A 110.0
C9 C8 H8A 110.0
N1 C8 H8B 110.0
C9 C8 H8B 110.0
H8A C8 H8B 108.3
N2 C9 C8 110.79(19)
N2 C9 H9A 109.5
C8 C9 H9A 109.5
N2 C9 H9B 109.5
C8 C9 H9B 109.5
H9A C9 H9B 108.1
N2 C10 H10A 109.5
N2 C10 H10B 109.5
H10A C10 H10B 109.5
N2 C10 H10C 109.5
H10A C10 H10C 109.5
H10B C10 H10C 109.5
N2 C11 H11A 109.5
N2 C11 H11B 109.5
H11A C11 H11B 109.5
N2 C11 H11C 109.5
H11A C11 H11C 109.5
H11B C11 H11C 109.5
O2 C12 C13 119.0(2)
O2 C12 C17 124.3(2)
C13 C12 C17 116.7(2)
C14 C13 C12 122.2(2)
C14 C13 H13 118.9
C12 C13 H13 118.9
C13 C14 C15 121.1(2)
C13 C14 H14 119.4
C15 C14 H14 119.4
C16 C15 C14 118.2(2)
C16 C15 H15 120.9
C14 C15 H15 120.9
C15 C16 C17 122.7(2)
C15 C16 H16 118.7
C17 C16 H16 118.7
C16 C17 C12 119.0(2)
C16 C17 C18 115.7(2)
C12 C17 C18 125.35(19)
N3 C18 C17 127.65(19)
N3 C18 H18 116.2
C17 C18 H18 116.2
N3 C19 C20 111.4(2)
N3 C19 H19A 109.3
C20 C19 H19A 109.3
N3 C19 H19B 109.3
C20 C19 H19B 109.3
H19A C19 H19B 108.0
N4 C20 C19 112.20(19)
N4 C20 H20A 109.2
C19 C20 H20A 109.2
N4 C20 H20B 109.2
C19 C20 H20B 109.2
H20A C20 H20B 107.9
N4 C21 H21A 109.5
N4 C21 H21B 109.5
H21A C21 H21B 109.5
N4 C21 H21C 109.5
H21A C21 H21C 109.5
H21B C21 H21C 109.5
N4 C22 H22A 109.5
N4 C22 H22B 109.5
H22A C22 H22B 109.5
N4 C22 H22C 109.5
H22A C22 H22C 109.5
H22B C22 H22C 109.5

loop_
_geom_bond_atom_site_label_1
_geom_bond_atom_site_label_2
_geom_bond_distance
Zn1 O2 1.9476(16)
Zn1 O1 2.0112(17)
Zn1 N3 2.0574(17)
Zn1 N1 2.0865(18)
Zn1 N2 2.2460(19)
O1 C1 1.292(3)
N1 C7 1.287(3)
N1 C8 1.475(3)
C1 C2 1.422(3)
C1 C6 1.425(3)
O2 C12 1.302(3)
N2 C10 1.469(3)
N2 C9 1.473(3)
N2 C11 1.476(3)
C2 C3 1.375(3)
C2 H2 0.9500
N3 C18 1.284(3)
N3 C19 1.469(3)
C3 C4 1.392(4)
C3 H3 0.9500
N4 C21 1.447(3)
N4 C22 1.454(3)
N4 C20 1.459(3)
C4 C5 1.377(4)
C4 H4 0.9500
C5 C6 1.417(3)
C5 H5 0.9500
C6 C7 1.441(3)
C7 H7 0.9500
C8 C9 1.517(3)
C8 H8A 0.9900
C8 H8B 0.9900
C9 H9A 0.9900
C9 H9B 0.9900
C10 H10A 0.9800
C10 H10B 0.9800
C10 H10C 0.9800
C11 H11A 0.9800
C11 H11B 0.9800
C11 H11C 0.9800
C12 C13 1.421(3)
C12 C17 1.430(3)
C13 C14 1.373(3)
C13 H13 0.9500
C14 C15 1.396(4)
C14 H14 0.9500
C15 C16 1.372(4)
C15 H15 0.9500
C16 C17 1.416(3)
C16 H16 0.9500
C17 C18 1.449(3)
C18 H18 0.9500
C19 C20 1.520(3)
C19 H19A 0.9900
C19 H19B 0.9900
C20 H20A 0.9900
C20 H20B 0.9900
C21 H21A 0.9800
C21 H21B 0.9800
C21 H21C 0.9800
C22 H22A 0.9800
C22 H22B 0.9800
C22 H22C 0.9800
